data_7021076
loop_
_publ_author_name
'Chen, Hong-Xia'
'Zhou, Feng'
'Ma, Yong'
'Xu, Xiao-Ping'
'Ge, Jian-Feng'
'Zhang, Yong'
'Xu, Qing-Feng'
'Lu, Jian-Mei'

_publ_section_title
;
 Preparation of coordination polymers with 8-hydroxyquinoline azo
 benzensulfonic acid as a planar multidentate ligand and the study of
 their photochemical and photo-stability properties.
;
_journal_issue 14
_journal_name_full 'Dalton transactions (Cambridge, England : 2003)'
_journal_page_first 4831
_journal_page_last 4839
_journal_paper_doi 10.1039/c2dt32381h
_journal_volume 42
_journal_year 2013
_chemical_formula_moiety 'C17 H15 N3 O5 Pb S2, 2(C3 H8 O)'
_chemical_formula_sum 'C23 H31 N3 O7 Pb S2'
_chemical_formula_weight 732.82
_chemical_name_systematic
;
?
;
_space_group_IT_number 2
_symmetry_cell_setting triclinic
_symmetry_Int_Tables_number 2
_symmetry_space_group_name_Hall '-P 1'
_symmetry_space_group_name_H-M 'P -1'
_atom_sites_solution_hydrogens geom
_atom_sites_solution_primary direct
_atom_sites_solution_secondary difmap
_audit_creation_method SHELXL-97
_cell_angle_alpha 104.264(5)
_cell_angle_beta 99.355(3)
_cell_angle_gamma 106.490(6)
_cell_formula_units_Z 2
_cell_length_a 9.449(3)
_cell_length_b 12.019(4)
_cell_length_c 13.797(4)
_cell_measurement_reflns_used 6035
_cell_measurement_temperature 293(2)
_cell_measurement_theta_max 25.3
_cell_measurement_theta_min 3.1
_cell_volume 1409.8(8)
_computing_cell_refinement CrystalClear
_computing_data_collection CrystalClear
_computing_data_reduction CrystalStructure
_computing_molecular_graphics 'Bruker SHELXTL'
_computing_publication_material 'Bruker SHELXTL'
_computing_structure_refinement 'SHELXL-97 (Sheldrick, 1997)'
_computing_structure_solution 'SHELXS-97 (Sheldrick, 1990)'
_diffrn_ambient_temperature 293(2)
_diffrn_detector_area_resol_mean 7.31
_diffrn_measured_fraction_theta_full 0.992
_diffrn_measured_fraction_theta_max 0.992
_diffrn_measurement_device_type 'Rigaku Mercury'
_diffrn_measurement_method \w
_diffrn_radiation_monochromator graphite
_diffrn_radiation_source 'fine-focus sealed tube'
_diffrn_radiation_type MoK\a
_diffrn_radiation_wavelength 0.71070
_diffrn_reflns_av_R_equivalents 0.0908
_diffrn_reflns_av_sigmaI/netI 0.1074
_diffrn_reflns_limit_h_max 11
_diffrn_reflns_limit_h_min -10
_diffrn_reflns_limit_k_max 14
_diffrn_reflns_limit_k_min -14
_diffrn_reflns_limit_l_max 16
_diffrn_reflns_limit_l_min -16
_diffrn_reflns_number 13783
_diffrn_reflns_theta_full 25.35
_diffrn_reflns_theta_max 25.35
_diffrn_reflns_theta_min 3.11
_exptl_absorpt_coefficient_mu 6.175
_exptl_absorpt_correction_T_max 0.3436
_exptl_absorpt_correction_T_min 0.0918
_exptl_absorpt_correction_type multi-scan
_exptl_absorpt_process_details 'Jacobson, R. (1998) Private communication'
_exptl_crystal_colour red
_exptl_crystal_density_diffrn 1.726
_exptl_crystal_density_method 'not measured'
_exptl_crystal_description block
_exptl_crystal_F_000 720
_exptl_crystal_size_max 0.74
_exptl_crystal_size_mid 0.36
_exptl_crystal_size_min 0.22
_refine_diff_density_max 1.466
_refine_diff_density_min -2.989
_refine_diff_density_rms 0.183
_refine_ls_extinction_method none
_refine_ls_goodness_of_fit_ref 0.997
_refine_ls_hydrogen_treatment constr
_refine_ls_matrix_type full
_refine_ls_number_parameters 306
_refine_ls_number_reflns 5129
_refine_ls_number_restraints 24
_refine_ls_restrained_S_all 1.003
_refine_ls_R_factor_all 0.0713
_refine_ls_R_factor_gt 0.0534
_refine_ls_shift/su_max 0.000
_refine_ls_shift/su_mean 0.000
_refine_ls_structure_factor_coef Fsqd
_refine_ls_weighting_details 'calc w=1/[\s^2^(Fo^2^)+(0.0505P)^2^+0.0000P] where P=(Fo^2^+2Fc^2^)/3'
_refine_ls_weighting_scheme calc
_refine_ls_wR_factor_gt 0.1191
_refine_ls_wR_factor_ref 0.1275
_reflns_number_gt 3933
_reflns_number_total 5129
_reflns_threshold_expression >2sigma(I)
_cod_data_source_file c2dt32381h.txt
_cod_data_source_block shelxl
_cod_original_cell_volume 1409.9(7)
_cod_database_code 7021076

loop_
_symmetry_equiv_pos_as_xyz
'x, y, z'
'-x, -y, -z'

loop_
_atom_site_label
_atom_site_type_symbol
_atom_site_fract_x
_atom_site_fract_y
_atom_site_fract_z
_atom_site_U_iso_or_equiv
_atom_site_adp_type
_atom_site_occupancy
_atom_site_symmetry_multiplicity
_atom_site_calc_flag
_atom_site_refinement_flags
_atom_site_disorder_assembly
_atom_site_disorder_group
Pb1 Pb -0.22499(4) 0.46991(3) 0.00140(2) 0.03853(15) Uani 1 1 d . . .
S1 S 0.3330(3) 1.2536(2) 0.97547(18) 0.0428(6) Uani 1 1 d . . .
S2 S -0.2489(4) 0.1838(3) 0.0212(3) 0.0702(9) Uani 1 1 d . . .
O1 O 0.0184(7) 0.5909(6) 0.0909(4) 0.0413(16) Uani 1 1 d . . .
O2 O 0.2114(9) 1.3039(7) 0.9849(5) 0.059(2) Uani 1 1 d . . .
O3 O 0.4763(10) 1.3453(9) 0.9984(6) 0.114(4) Uani 1 1 d . . .
O4 O 0.3287(12) 1.1669(8) 1.0320(6) 0.084(3) Uani 1 1 d . . .
O5 O -0.1789(9) 0.3186(6) 0.0776(6) 0.068(2) Uani 1 1 d . . .
O6 O 0.217(3) 0.452(2) 0.2571(17) 0.144(4) Uiso 0.50 1 d PD A 1
O6' O -0.002(3) 0.402(3) 0.360(2) 0.144(4) Uiso 0.50 1 d PD B 2
O7 O 0.352(5) 0.137(4) 0.289(3) 0.253(10) Uiso 0.50 1 d PD C 1
O7' O 0.488(5) 0.192(4) 0.463(3) 0.253(10) Uiso 0.50 1 d PD D 2
N1 N -0.2168(9) 0.5553(7) 0.1822(5) 0.0386(19) Uani 1 1 d . . .
N2 N 0.0921(10) 0.8742(7) 0.4951(5) 0.045(2) Uani 1 1 d . . .
N3 N 0.2170(11) 0.9575(9) 0.5353(7) 0.067(3) Uani 1 1 d . . .
C1 C -0.3305(13) 0.5316(10) 0.2248(8) 0.060(3) Uani 1 1 d . . .
H1 H -0.4231 0.4720 0.1865 0.072 Uiso 1 1 calc R . .
C2 C -0.3137(15) 0.5960(11) 0.3288(9) 0.071(4) Uani 1 1 d . . .
H2 H -0.3943 0.5760 0.3592 0.086 Uiso 1 1 calc R . .
C3 C -0.1846(12) 0.6846(10) 0.3838(7) 0.049(3) Uani 1 1 d . . .
H3 H -0.1765 0.7277 0.4517 0.059 Uiso 1 1 calc R . .
C4 C -0.0620(11) 0.7132(8) 0.3406(6) 0.038(2) Uani 1 1 d . . .
C5 C -0.0829(11) 0.6420(8) 0.2377(7) 0.036(2) Uani 1 1 d . . .
C6 C 0.0374(11) 0.6624(9) 0.1856(7) 0.040(2) Uani 1 1 d . . .
C7 C 0.1741(12) 0.7573(9) 0.2403(7) 0.050(3) Uani 1 1 d . . .
H7 H 0.2537 0.7749 0.2085 0.060 Uiso 1 1 calc R . .
C8 C 0.1918(12) 0.8252(9) 0.3413(7) 0.051(3) Uani 1 1 d . . .
H8 H 0.2848 0.8864 0.3760 0.061 Uiso 1 1 calc R . .
C9 C 0.0790(11) 0.8065(9) 0.3921(6) 0.042(2) Uani 1 1 d . . .
C10 C 0.2323(12) 1.0275(9) 0.6414(7) 0.048(3) Uani 1 1 d . . .
C11 C 0.3757(13) 1.1133(12) 0.6901(8) 0.076(4) Uani 1 1 d . . .
H11 H 0.4515 1.1235 0.6545 0.091 Uiso 1 1 calc R . .
C12 C 0.4057(13) 1.1831(11) 0.7911(8) 0.066(4) Uani 1 1 d . . .
H12 H 0.5019 1.2405 0.8243 0.079 Uiso 1 1 calc R . .
C13 C 0.2911(11) 1.1673(8) 0.8434(7) 0.042(2) Uani 1 1 d . . .
C14 C 0.1473(11) 1.0838(8) 0.7929(7) 0.042(2) Uani 1 1 d . . .
H14 H 0.0700 1.0756 0.8274 0.051 Uiso 1 1 calc R . .
C15 C 0.1174(12) 1.0122(9) 0.6913(7) 0.047(3) Uani 1 1 d . . .
H15 H 0.0212 0.9550 0.6577 0.056 Uiso 1 1 calc R . .
C16 C -0.0940(18) 0.1299(13) 0.0253(14) 0.119(7) Uani 1 1 d . . .
H16A H -0.0263 0.1684 -0.0109 0.178 Uiso 1 1 calc R . .
H16B H -0.1309 0.0431 -0.0070 0.178 Uiso 1 1 calc R . .
H16C H -0.0404 0.1488 0.0958 0.178 Uiso 1 1 calc R . .
C17 C -0.3383(16) 0.1155(12) 0.1058(11) 0.088(4) Uani 1 1 d . . .
H17A H -0.2690 0.1444 0.1729 0.132 Uiso 1 1 calc R . .
H17B H -0.3664 0.0284 0.0792 0.132 Uiso 1 1 calc R . .
H17C H -0.4280 0.1367 0.1111 0.132 Uiso 1 1 calc R . .
C18 C 0.169(4) 0.491(4) 0.352(3) 0.144(4) Uiso 0.50 1 d PD A 1
C18' C 0.149(4) 0.478(3) 0.367(4) 0.144(4) Uiso 0.50 1 d PD B 2
C19 C 0.312(5) 0.512(3) 0.428(2) 0.144(4) Uiso 0.50 1 d PD A 1
C19' C 0.285(4) 0.451(4) 0.414(3) 0.144(4) Uiso 0.50 1 d PD B 2
C20 C 0.139(5) 0.358(3) 0.343(3) 0.144(4) Uiso 0.50 1 d PD A 1
C20' C 0.086(4) 0.338(3) 0.316(3) 0.144(4) Uiso 0.50 1 d PD B 2
C21 C 0.475(6) 0.255(5) 0.325(4) 0.253(10) Uiso 0.50 1 d PD C 1
C21' C 0.440(7) 0.151(5) 0.351(4) 0.253(10) Uiso 0.50 1 d PD D 2
C22 C 0.436(8) 0.291(6) 0.427(4) 0.253(10) Uiso 0.50 1 d PD C 1
C22' C 0.534(6) 0.282(6) 0.367(5) 0.253(10) Uiso 0.50 1 d PD D 2
C23 C 0.573(5) 0.202(6) 0.382(5) 0.253(10) Uiso 0.50 1 d PD C 1
C23' C 0.311(5) 0.195(7) 0.368(6) 0.253(10) Uiso 0.50 1 d PD D 2

loop_
_atom_site_aniso_label
_atom_site_aniso_U_11
_atom_site_aniso_U_22
_atom_site_aniso_U_33
_atom_site_aniso_U_23
_atom_site_aniso_U_13
_atom_site_aniso_U_12
Pb1 0.0376(3) 0.0383(2) 0.0293(2) -0.00381(15) 0.00416(16) 0.01188(18)
S1 0.0422(16) 0.0434(14) 0.0312(13) -0.0043(11) 0.0037(11) 0.0136(12)
S2 0.091(3) 0.0551(19) 0.068(2) 0.0147(16) 0.0238(18) 0.0330(18)
O1 0.027(4) 0.048(4) 0.033(3) -0.012(3) 0.004(3) 0.012(3)
O2 0.074(5) 0.066(5) 0.048(4) 0.007(4) 0.023(4) 0.046(4)
O3 0.066(6) 0.133(9) 0.057(5) -0.049(5) 0.030(5) -0.032(6)
O4 0.147(9) 0.080(6) 0.041(5) 0.021(4) 0.013(5) 0.069(6)
O5 0.086(6) 0.036(4) 0.082(6) 0.019(4) 0.015(5) 0.024(4)
N1 0.037(5) 0.035(4) 0.030(4) -0.001(3) 0.003(4) 0.004(4)
N2 0.045(5) 0.046(5) 0.027(4) -0.006(4) 0.001(4) 0.012(4)
N3 0.058(7) 0.066(7) 0.046(6) -0.017(5) 0.002(5) 0.013(5)
C1 0.048(7) 0.064(7) 0.048(7) -0.002(6) 0.023(6) -0.001(6)
C2 0.077(10) 0.078(9) 0.050(7) 0.004(6) 0.041(7) 0.013(7)
C3 0.053(7) 0.054(7) 0.026(5) -0.003(5) 0.010(5) 0.009(6)
C4 0.048(6) 0.044(6) 0.017(4) -0.001(4) 0.009(4) 0.015(5)
C5 0.037(6) 0.037(5) 0.032(5) 0.003(4) 0.003(4) 0.018(5)
C6 0.047(6) 0.045(6) 0.030(5) 0.003(4) 0.016(5) 0.021(5)
C7 0.036(6) 0.060(7) 0.036(6) -0.007(5) 0.014(5) 0.005(5)
C8 0.033(6) 0.053(7) 0.039(6) -0.013(5) -0.003(5) 0.002(5)
C9 0.039(6) 0.053(6) 0.020(5) -0.007(4) 0.002(4) 0.014(5)
C10 0.046(7) 0.042(6) 0.040(6) -0.010(5) 0.004(5) 0.013(5)
C11 0.042(7) 0.101(10) 0.047(7) -0.023(7) 0.015(6) 0.008(7)
C12 0.036(7) 0.081(9) 0.045(7) -0.018(6) 0.012(5) -0.003(6)
C13 0.036(6) 0.038(5) 0.041(6) -0.003(4) 0.005(5) 0.015(5)
C14 0.031(6) 0.043(6) 0.040(6) -0.002(4) 0.003(4) 0.009(5)
C15 0.036(6) 0.042(6) 0.040(6) -0.007(5) 0.001(5) 0.003(5)
C16 0.110(13) 0.075(10) 0.22(2) 0.060(12) 0.109(14) 0.060(10)
C17 0.106(12) 0.093(11) 0.099(11) 0.048(9) 0.051(9) 0.053(9)

loop_
_atom_type_symbol
_atom_type_description
_atom_type_scat_dispersion_real
_atom_type_scat_dispersion_imag
_atom_type_scat_source
C C 0.0033 0.0016 'International Tables Vol C Tables 4.2.6.8 and 6.1.1.4'
H H 0.0000 0.0000 'International Tables Vol C Tables 4.2.6.8 and 6.1.1.4'
N N 0.0061 0.0033 'International Tables Vol C Tables 4.2.6.8 and 6.1.1.4'
O O 0.0106 0.0060 'International Tables Vol C Tables 4.2.6.8 and 6.1.1.4'
Pb Pb -3.3944 10.1111 'International Tables Vol C Tables 4.2.6.8 and 6.1.1.4'
S S 0.1246 0.1234 'International Tables Vol C Tables 4.2.6.8 and 6.1.1.4'

loop_
_geom_angle_atom_site_label_1
_geom_angle_atom_site_label_2
_geom_angle_atom_site_label_3
_geom_angle
_geom_angle_site_symmetry_1
_geom_angle_site_symmetry_3
O1 Pb1 O5 86.3(3) . .
O1 Pb1 N1 70.0(2) . .
O5 Pb1 N1 76.6(3) . .
O1 Pb1 O2 74.0(2) . 2_576
O5 Pb1 O2 151.5(2) . 2_576
N1 Pb1 O2 77.4(2) . 2_576
O1 Pb1 O1 68.0(2) . 2_565
O5 Pb1 O1 78.3(2) . 2_565
N1 Pb1 O1 131.9(2) . 2_565
O2 Pb1 O1 111.7(2) 2_576 2_565
O3 S1 O4 114.5(7) . .
O3 S1 O2 112.2(6) . .
O4 S1 O2 111.0(5) . .
O3 S1 C13 107.1(5) . .
O4 S1 C13 105.5(5) . .
O2 S1 C13 105.9(4) . .
O5 S2 C16 104.8(6) . .
O5 S2 C17 106.6(6) . .
C16 S2 C17 99.7(7) . .
C6 O1 Pb1 117.2(6) . .
C6 O1 Pb1 129.5(5) . 2_565
Pb1 O1 Pb1 112.0(2) . 2_565
S1 O2 Pb1 126.9(5) . 2_576
S2 O5 Pb1 122.1(4) . .
C1 N1 C5 119.7(8) . .
C1 N1 Pb1 126.1(7) . .
C5 N1 Pb1 114.0(6) . .
N3 N2 C9 113.3(9) . .
N2 N3 C10 113.8(9) . .
N1 C1 C2 120.2(10) . .
N1 C1 H1 119.9 . .
C2 C1 H1 119.9 . .
C3 C2 C1 121.1(11) . .
C3 C2 H2 119.5 . .
C1 C2 H2 119.5 . .
C2 C3 C4 120.2(9) . .
C2 C3 H3 119.9 . .
C4 C3 H3 119.9 . .
C3 C4 C9 124.5(8) . .
C3 C4 C5 116.3(9) . .
C9 C4 C5 119.2(9) . .
N1 C5 C4 122.4(9) . .
N1 C5 C6 116.5(8) . .
C4 C5 C6 121.1(9) . .
O1 C6 C7 122.6(9) . .
O1 C6 C5 120.3(9) . .
C7 C6 C5 117.1(8) . .
C8 C7 C6 120.6(9) . .
C8 C7 H7 119.7 . .
C6 C7 H7 119.7 . .
C9 C8 C7 123.0(9) . .
C9 C8 H8 118.5 . .
C7 C8 H8 118.5 . .
C8 C9 C4 119.0(8) . .
C8 C9 N2 124.8(9) . .
C4 C9 N2 116.2(8) . .
C15 C10 C11 121.3(9) . .
C15 C10 N3 124.4(9) . .
C11 C10 N3 114.3(10) . .
C12 C11 C10 119.9(11) . .
C12 C11 H11 120.0 . .
C10 C11 H11 120.0 . .
C11 C12 C13 119.5(10) . .
C11 C12 H12 120.3 . .
C13 C12 H12 120.3 . .
C14 C13 C12 119.9(9) . .
C14 C13 S1 120.9(8) . .
C12 C13 S1 119.2(7) . .
C13 C14 C15 120.6(9) . .
C13 C14 H14 119.7 . .
C15 C14 H14 119.7 . .
C10 C15 C14 118.7(9) . .
C10 C15 H15 120.7 . .
C14 C15 H15 120.7 . .
S2 C16 H16A 109.5 . .
S2 C16 H16B 109.5 . .
H16A C16 H16B 109.5 . .
S2 C16 H16C 109.5 . .
H16A C16 H16C 109.5 . .
H16B C16 H16C 109.5 . .
S2 C17 H17A 109.5 . .
S2 C17 H17B 109.5 . .
H17A C17 H17B 109.5 . .
S2 C17 H17C 109.5 . .
H17A C17 H17C 109.5 . .
H17B C17 H17C 109.5 . .
O6 C18 C19 98(2) . .
O6 C18 C20 80.3(19) . .
C19 C18 C20 84.7(19) . .
O6' C18' C19' 121(3) . .
O6' C18' C20' 56(2) . .
C19' C18' C20' 82.7(19) . .
O7 C21 C23 90(2) . .
O7 C21 C22 93(2) . .
C23 C21 C22 82(2) . .
O7' C21' C23' 84(2) . .
O7' C21' C22' 81(2) . .
C23' C21' C22' 87(2) . .

loop_
_geom_bond_atom_site_label_1
_geom_bond_atom_site_label_2
_geom_bond_distance
_geom_bond_site_symmetry_2
Pb1 O1 2.285(6) .
Pb1 O5 2.419(7) .
Pb1 N1 2.431(7) .
Pb1 O2 2.643(7) 2_576
Pb1 O1 2.670(6) 2_565
S1 O3 1.411(9) .
S1 O4 1.443(8) .
S1 O2 1.452(7) .
S1 C13 1.776(9) .
S2 O5 1.507(8) .
S2 C16 1.759(13) .
S2 C17 1.774(13) .
O1 C6 1.327(10) .
O1 Pb1 2.670(6) 2_565
O2 Pb1 2.643(7) 2_576
O6 C18 1.47(2) .
O6' C18' 1.431(19) .
O7 C21 1.46(2) .
O7' C21' 1.44(2) .
N1 C1 1.302(12) .
N1 C5 1.348(11) .
N2 N3 1.243(12) .
N2 C9 1.418(10) .
N3 C10 1.458(12) .
C1 C2 1.412(14) .
C1 H1 0.9300 .
C2 C3 1.327(15) .
C2 H2 0.9300 .
C3 C4 1.385(13) .
C3 H3 0.9300 .
C4 C9 1.410(13) .
C4 C5 1.414(11) .
C5 C6 1.436(13) .
C6 C7 1.400(13) .
C7 C8 1.387(13) .
C7 H7 0.9300 .
C8 C9 1.365(14) .
C8 H8 0.9300 .
C10 C15 1.371(14) .
C10 C11 1.385(15) .
C11 C12 1.374(14) .
C11 H11 0.9300 .
C12 C13 1.390(14) .
C12 H12 0.9300 .
C13 C14 1.383(13) .
C14 C15 1.387(12) .
C14 H14 0.9300 .
C15 H15 0.9300 .
C16 H16A 0.9600 .
C16 H16B 0.9600 .
C16 H16C 0.9600 .
C17 H17A 0.9600 .
C17 H17B 0.9600 .
C17 H17C 0.9600 .
C18 C19 1.483(19) .
C18 C20 1.512(19) .
C18' C19' 1.499(19) .
C18' C20' 1.539(19) .
C21 C23 1.49(2) .
C21 C22 1.50(2) .
C21' C23' 1.49(2) .
C21' C22' 1.51(2) .

loop_
_geom_torsion_atom_site_label_1
_geom_torsion_atom_site_label_2
_geom_torsion_atom_site_label_3
_geom_torsion_atom_site_label_4
_geom_torsion
_geom_torsion_site_symmetry_1
_geom_torsion_site_symmetry_4
O5 Pb1 O1 C6 -89.6(6) . .
N1 Pb1 O1 C6 -12.5(6) . .
O2 Pb1 O1 C6 69.6(6) 2_576 .
O1 Pb1 O1 C6 -168.4(8) 2_565 .
O5 Pb1 O1 Pb1 78.8(3) . 2_565
N1 Pb1 O1 Pb1 155.9(3) . 2_565
O2 Pb1 O1 Pb1 -122.0(3) 2_576 2_565
O1 Pb1 O1 Pb1 0.0 2_565 2_565
O3 S1 O2 Pb1 14.0(7) . 2_576
O4 S1 O2 Pb1 143.5(5) . 2_576
C13 S1 O2 Pb1 -102.5(5) . 2_576
C16 S2 O5 Pb1 126.5(7) . .
C17 S2 O5 Pb1 -128.4(6) . .
O1 Pb1 O5 S2 -146.7(6) . .
N1 Pb1 O5 S2 142.9(6) . .
O2 Pb1 O5 S2 167.6(4) 2_576 .
O1 Pb1 O5 S2 -78.4(6) 2_565 .
O1 Pb1 N1 C1 -176.3(9) . .
O5 Pb1 N1 C1 -85.4(9) . .
O2 Pb1 N1 C1 106.3(9) 2_576 .
O1 Pb1 N1 C1 -145.8(8) 2_565 .
O1 Pb1 N1 C5 9.4(6) . .
O5 Pb1 N1 C5 100.3(6) . .
O2 Pb1 N1 C5 -67.9(6) 2_576 .
O1 Pb1 N1 C5 40.0(7) 2_565 .
C9 N2 N3 C10 -179.7(8) . .
C5 N1 C1 C2 -0.2(16) . .
Pb1 N1 C1 C2 -174.2(8) . .
N1 C1 C2 C3 2.6(19) . .
C1 C2 C3 C4 -1.8(19) . .
C2 C3 C4 C9 179.2(11) . .
C2 C3 C4 C5 -1.1(15) . .
C1 N1 C5 C4 -2.9(14) . .
Pb1 N1 C5 C4 171.8(6) . .
C1 N1 C5 C6 179.7(9) . .
Pb1 N1 C5 C6 -5.7(10) . .
C3 C4 C5 N1 3.5(13) . .
C9 C4 C5 N1 -176.8(8) . .
C3 C4 C5 C6 -179.1(9) . .
C9 C4 C5 C6 0.6(13) . .
Pb1 O1 C6 C7 -167.0(7) . .
Pb1 O1 C6 C7 27.0(13) 2_565 .
Pb1 O1 C6 C5 15.0(11) . .
Pb1 O1 C6 C5 -151.0(6) 2_565 .
N1 C5 C6 O1 -5.7(13) . .
C4 C5 C6 O1 176.7(8) . .
N1 C5 C6 C7 176.2(8) . .
C4 C5 C6 C7 -1.4(13) . .
O1 C6 C7 C8 -176.3(9) . .
C5 C6 C7 C8 1.8(15) . .
C6 C7 C8 C9 -1.5(17) . .
C7 C8 C9 C4 0.7(16) . .
C7 C8 C9 N2 -179.7(9) . .
C3 C4 C9 C8 179.5(10) . .
C5 C4 C9 C8 -0.2(14) . .
C3 C4 C9 N2 -0.2(14) . .
C5 C4 C9 N2 -179.9(8) . .
N3 N2 C9 C8 2.4(14) . .
N3 N2 C9 C4 -177.9(9) . .
N2 N3 C10 C15 -5.4(15) . .
N2 N3 C10 C11 174.5(10) . .
C15 C10 C11 C12 1.5(19) . .
N3 C10 C11 C12 -178.5(11) . .
C10 C11 C12 C13 0(2) . .
C11 C12 C13 C14 -1.5(18) . .
C11 C12 C13 S1 177.5(10) . .
O3 S1 C13 C14 -168.9(9) . .
O4 S1 C13 C14 68.7(9) . .
O2 S1 C13 C14 -49.0(9) . .
O3 S1 C13 C12 12.1(11) . .
O4 S1 C13 C12 -110.2(10) . .
O2 S1 C13 C12 132.0(9) . .
C12 C13 C14 C15 2.3(15) . .
S1 C13 C14 C15 -176.7(7) . .
C11 C10 C15 C14 -0.7(16) . .
N3 C10 C15 C14 179.2(9) . .
C13 C14 C15 C10 -1.2(15) . .
